data_7217627
loop_
_publ_author_name
'Zheng, Baishu'
'Lin, Xiu'
'Wang, Zhaoxu'
'Yun, Ruirui'
'Fan, Yanpeng'
'Ding, Mingsheng'
'Hu, Xiaolian'
'Yi, Pinggui'

_publ_section_title
;
 Enhanced water stability of a microporous acylamide-functionalized
 metal--organic framework via interpenetration and methyl decoration
;
_journal_issue 41
_journal_name_full CrystEngComm
_journal_page_first 9586
_journal_paper_doi 10.1039/C4CE01165A
_journal_volume 16
_journal_year 2014
_chemical_formula_sum 'C75 H38 Cu6 N6 O36'
_chemical_formula_weight 1980.41
_chemical_name_systematic
; 
 ? 
;
_space_group_IT_number 139
_symmetry_cell_setting tetragonal
_symmetry_space_group_name_Hall '-I 4 2'
_symmetry_space_group_name_H-M 'I 4/m m m'
_atom_sites_solution_hydrogens geom
_atom_sites_solution_primary direct
_atom_sites_solution_secondary difmap
_audit_creation_method SHELXL-97
_cell_angle_alpha 90.00
_cell_angle_beta 90.00
_cell_angle_gamma 90.00
_cell_formula_units_Z 8
_cell_length_a 29.627(3)
_cell_length_b 29.627(3)
_cell_length_c 29.627
_cell_measurement_temperature 293(2)
_cell_volume 26005(4)
_computing_cell_refinement 'SAINT V7.68A (Bruker AXS, 2009)'
_computing_data_collection 'APEX2 (Bruker AXS, 2009)'
_computing_data_reduction 'SAINT V7.68A (Bruker AXS, 2009)'
_computing_molecular_graphics 'SHELXTL (Sheldrick, 2008)'
_computing_publication_material HELXTL
_computing_structure_refinement 'SHELXL-97 (Sheldrick, 2008)'
_computing_structure_solution 'SHELXS-97 (Sheldrick, 2008)'
_diffrn_ambient_temperature 293(2)
_diffrn_measured_fraction_theta_full 0.999
_diffrn_measured_fraction_theta_max 0.999
_diffrn_measurement_device_type 'CCD area detector'
_diffrn_measurement_method 'omega scans'
_diffrn_radiation_monochromator graphite
_diffrn_radiation_source 'fine-focus sealed tube'
_diffrn_radiation_type MoK\a
_diffrn_radiation_wavelength 0.71073
_diffrn_reflns_av_R_equivalents 0.1435
_diffrn_reflns_av_sigmaI/netI 0.0571
_diffrn_reflns_limit_h_max 35
_diffrn_reflns_limit_h_min -34
_diffrn_reflns_limit_k_max 35
_diffrn_reflns_limit_k_min -35
_diffrn_reflns_limit_l_max 35
_diffrn_reflns_limit_l_min -33
_diffrn_reflns_number 96935
_diffrn_reflns_theta_full 25.35
_diffrn_reflns_theta_max 25.35
_diffrn_reflns_theta_min 1.68
_exptl_absorpt_coefficient_mu 1.023
_exptl_absorpt_correction_T_max 0.8216
_exptl_absorpt_correction_T_min 0.7913
_exptl_absorpt_correction_type multi-scan
_exptl_absorpt_process_details 'Bruker SADABS'
_exptl_crystal_colour blue
_exptl_crystal_density_diffrn 1.012
_exptl_crystal_density_method 'not measured'
_exptl_crystal_description block
_exptl_crystal_F_000 7934
_exptl_crystal_size_max 0.24
_exptl_crystal_size_mid 0.22
_exptl_crystal_size_min 0.20
_refine_diff_density_max 1.444
_refine_diff_density_min -3.997
_refine_diff_density_rms 0.148
_refine_ls_extinction_method none
_refine_ls_goodness_of_fit_ref 1.199
_refine_ls_hydrogen_treatment constr
_refine_ls_matrix_type full
_refine_ls_number_parameters 324
_refine_ls_number_reflns 6535
_refine_ls_number_restraints 69
_refine_ls_restrained_S_all 1.831
_refine_ls_R_factor_all 0.1257
_refine_ls_R_factor_gt 0.0958
_refine_ls_shift/su_max 0.000
_refine_ls_shift/su_mean 0.000
_refine_ls_structure_factor_coef Fsqd
_refine_ls_weighting_details 'calc w=1/[\s^2^(Fo^2^)+(0.2000P)^2^+0.0000P] where P=(Fo^2^+2Fc^2^)/3'
_refine_ls_weighting_scheme calc
_refine_ls_wR_factor_gt 0.3059
_refine_ls_wR_factor_ref 0.3233
_reflns_number_gt 4420
_reflns_number_total 6535
_reflns_threshold_expression >2sigma(I)
_cod_data_source_file c4ce01165a2.cif
_cod_data_source_block HNUST-4
_cod_depositor_comments 'Adding full bibliography for 7217627.cif.'
_cod_original_sg_symbol_H-M I4/mmm
_cod_database_code 7217627

loop_
_symmetry_equiv_pos_as_xyz
'x, y, z'
'-y, x, z'
'-x, -y, z'
'y, -x, z'
'x, -y, -z'
'y, x, -z'
'-x, y, -z'
'-y, -x, -z'
'x+1/2, y+1/2, z+1/2'
'-y+1/2, x+1/2, z+1/2'
'-x+1/2, -y+1/2, z+1/2'
'y+1/2, -x+1/2, z+1/2'
'x+1/2, -y+1/2, -z+1/2'
'y+1/2, x+1/2, -z+1/2'
'-x+1/2, y+1/2, -z+1/2'
'-y+1/2, -x+1/2, -z+1/2'
'-x, -y, -z'
'y, -x, -z'
'x, y, -z'
'-y, x, -z'
'-x, y, z'
'-y, -x, z'
'x, -y, z'
'y, x, z'
'-x+1/2, -y+1/2, -z+1/2'
'y+1/2, -x+1/2, -z+1/2'
'x+1/2, y+1/2, -z+1/2'
'-y+1/2, x+1/2, -z+1/2'
'-x+1/2, y+1/2, z+1/2'
'-y+1/2, -x+1/2, z+1/2'
'x+1/2, -y+1/2, z+1/2'
'y+1/2, x+1/2, z+1/2'

loop_
_atom_site_label
_atom_site_type_symbol
_atom_site_fract_x
_atom_site_fract_y
_atom_site_fract_z
_atom_site_U_iso_or_equiv
_atom_site_adp_type
_atom_site_occupancy
_atom_site_symmetry_multiplicity
_atom_site_calc_flag
_atom_site_refinement_flags
O13' O 0.2802(11) 0.0609(10) 0.3961(10) 0.157(10) Uani 0.50 1 d PDU
Cu1 Cu 0.17844(4) 0.17844(4) 0.25768(6) 0.0454(6) Uani 1 2 d S
Cu2 Cu 0.13220(4) 0.13220(4) 0.19742(6) 0.0450(6) Uani 1 2 d S
Cu3 Cu 0.35308(8) 0.0000 0.0000 0.0503(7) Uani 1 4 d S
Cu4 Cu 0.26384(8) 0.0000 0.0000 0.0528(8) Uani 1 4 d S
O1 O 0.2706(2) 0.0469(3) 0.0464(2) 0.067(2) Uani 1 1 d .
O2 O 0.3466(3) 0.0462(3) 0.0458(2) 0.069(2) Uani 1 1 d .
O5 O 0.2292(2) 0.1637(3) 0.2181(2) 0.0595(19) Uani 1 1 d .
O6 O 0.1898(2) 0.1245(3) 0.1670(3) 0.060(2) Uani 1 1 d .
O7 O 0.1869(3) 0.1206(2) 0.2881(3) 0.060(2) Uani 1 1 d .
O8 O 0.1477(3) 0.0811(2) 0.2356(3) 0.063(2) Uani 1 1 d .
O15 O 0.4382(8) 0.1512(10) 0.1236(6) 0.119(9) Uani 0.50 1 d P
O15' O 0.3834(7) 0.1385(7) 0.2337(6) 0.101(7) Uani 0.50 1 d P
O19 O 0.2176(4) 0.2176(4) 0.3035(6) 0.120(6) Uani 1 2 d S
O20 O 0.0939(4) 0.0939(4) 0.1492(6) 0.180(11) Uani 1 2 d S
O21 O 0.4254(5) 0.0000 0.0000 0.124(9) Uani 1 4 d S
O22 O 0.1912(7) 0.0000 0.0000 0.191(16) Uani 1 4 d S
N1 N 0.3912(4) 0.1537(5) 0.1703(5) 0.096(4) Uani 1 1 d U
N2 N 0.2416(5) 0.0000 0.3961(5) 0.076(4) Uani 1 2 d SD
H2A H 0.2366 -0.0257 0.4115 0.091 Uiso 0.50 1 d PR
C1 C 0.3086(4) 0.0588(4) 0.0603(3) 0.057(3) Uani 1 1 d .
C2 C 0.3089(4) 0.0928(4) 0.0988(4) 0.060(3) Uani 1 1 d .
C3 C 0.2684(3) 0.1027(4) 0.1207(3) 0.054(3) Uani 1 1 d .
H3A H 0.2413 0.0911 0.1100 0.065 Uiso 1 1 calc R
C4 C 0.2695(3) 0.1305(4) 0.1589(3) 0.050(2) Uani 1 1 d .
C5 C 0.3096(4) 0.1472(4) 0.1748(4) 0.056(3) Uani 1 1 d .
H5A H 0.3098 0.1658 0.2000 0.067 Uiso 1 1 calc R
C6 C 0.3497(4) 0.1365(5) 0.1535(4) 0.068(3) Uani 1 1 d .
C7 C 0.4299(8) 0.1567(10) 0.1634(7) 0.068(7) Uani 0.50 1 d PU
C7' C 0.4053(10) 0.1552(8) 0.2021(9) 0.067(7) Uani 0.50 1 d PU
C9 C 0.4608(4) 0.1945(5) 0.2418(6) 0.092(5) Uani 1 1 d .
H9 H 0.4332 0.2007 0.2555 0.110 Uiso 1 1 calc R
C10 C 0.4622(6) 0.1705(6) 0.2011(7) 0.114(7) Uani 1 1 d .
C11 C 0.5000 0.1587(9) 0.1838(9) 0.099(7) Uani 1 2 d SU
H11 H 0.5000 0.1411 0.1578 0.119 Uiso 1 2 calc SR
C14 C 0.5000 0.2088(7) 0.2613(5) 0.083(5) Uani 1 2 d SDU
C15 C 0.5000 0.2349(5) 0.3037(4) 0.055 Uani 1 2 d SDU
H15A H 0.4695 0.2415 0.3123 0.082 Uiso 0.50 1 calc PR
H15B H 0.5162 0.2627 0.2993 0.082 Uiso 0.50 1 calc PR
H15C H 0.5144 0.2177 0.3270 0.082 Uiso 0.50 1 calc PR
C16 C 0.2264(3) 0.1403(4) 0.1835(4) 0.053(3) Uani 1 1 d .
C20 C 0.1715(4) 0.0839(4) 0.2706(4) 0.056(3) Uani 1 1 d .
C21 C 0.1823(4) 0.0404(3) 0.2941(4) 0.055(3) Uani 1 1 d .
C22 C 0.2060(4) 0.0409(4) 0.3349(4) 0.061(3) Uani 1 1 d .
H22A H 0.2142 0.0681 0.3483 0.073 Uiso 1 1 calc R
C23 C 0.1700(6) 0.0000 0.2752(5) 0.058(4) Uani 1 2 d S
H23 H 0.1530 0.0000 0.2489 0.070 Uiso 1 2 calc SR
C27 C 0.2173(6) 0.0000 0.3552(5) 0.058(4) Uani 1 2 d S
C28 C 0.3321(8) 0.0000 0.4596(4) 0.200(14) Uani 1 2 d SDU
H28 H 0.3474 0.0000 0.4322 0.241 Uiso 1 2 calc SR
C29 C 0.2856(7) 0.0000 0.4596(4) 0.134(9) Uani 1 2 d SDU
C30 C 0.3496(4) 0.1085(4) 0.1158(4) 0.068(3) Uani 1 1 d .
H30A H 0.3766 0.1004 0.1021 0.082 Uiso 1 1 calc R
C32 C 0.2612(10) 0.0000 0.5000 0.135(16) Uani 1 4 d SD
H32 H 0.2298 0.0000 0.5000 0.162 Uiso 1 4 calc SR
C8 C 0.2700(11) 0.0262(9) 0.4182(10) 0.109 Uani 0.50 1 d PDU
C40 C 0.4064(6) 0.0000 0.5000 0.055 Uani 1 4 d SDU
H40A H 0.4172 -0.0007 0.5305 0.082 Uiso 0.50 2 calc SPR
H40B H 0.4172 0.0268 0.4853 0.082 Uiso 0.25 1 calc PR
H40C H 0.4172 -0.0261 0.4841 0.082 Uiso 0.25 1 calc PR
C31 C 0.3570(7) 0.0000 0.5000 0.160(11) Uani 1 4 d SDU

loop_
_atom_site_aniso_label
_atom_site_aniso_U_11
_atom_site_aniso_U_22
_atom_site_aniso_U_33
_atom_site_aniso_U_23
_atom_site_aniso_U_13
_atom_site_aniso_U_12
O13' 0.157(11) 0.157(11) 0.157(11) 0.0001(16) 0.0000(16) -0.0001(16)
Cu1 0.0394(7) 0.0394(7) 0.0575(11) -0.0090(5) -0.0090(5) 0.0040(7)
Cu2 0.0392(7) 0.0392(7) 0.0565(11) -0.0091(5) -0.0091(5) 0.0047(7)
Cu3 0.0336(13) 0.0788(19) 0.0385(13) 0.000 0.000 0.000
Cu4 0.0358(13) 0.085(2) 0.0376(13) 0.000 0.000 0.000
O1 0.045(4) 0.103(7) 0.053(4) -0.018(4) 0.002(3) 0.006(4)
O2 0.048(5) 0.098(6) 0.061(5) -0.024(4) 0.007(4) 0.003(4)
O5 0.042(4) 0.073(5) 0.063(5) -0.013(4) 0.002(3) -0.003(4)
O6 0.042(4) 0.075(5) 0.064(5) -0.015(4) -0.003(3) 0.000(4)
O7 0.073(5) 0.038(4) 0.070(5) -0.001(3) -0.017(4) 0.004(4)
O8 0.073(5) 0.040(4) 0.076(5) 0.000(4) -0.014(4) 0.000(4)
O15 0.092(14) 0.20(3) 0.061(11) -0.033(14) 0.008(11) -0.056(16)
O15' 0.083(14) 0.126(18) 0.092(15) -0.013(12) 0.030(11) -0.028(12)
O19 0.104(7) 0.104(7) 0.153(14) -0.045(8) -0.045(8) 0.019(9)
O20 0.222(17) 0.222(17) 0.097(12) -0.032(7) -0.032(7) -0.139(19)
O21 0.017(8) 0.16(2) 0.19(2) 0.000 0.000 0.000
O22 0.038(11) 0.13(2) 0.40(5) 0.000 0.000 0.000
N1 0.049(6) 0.109(10) 0.129(11) -0.051(9) -0.012(7) -0.006(6)
N2 0.082(11) 0.069(10) 0.075(10) 0.000 -0.009(8) 0.000
C1 0.050(7) 0.086(8) 0.036(5) 0.002(5) -0.003(5) -0.003(6)
C2 0.046(6) 0.074(8) 0.059(6) -0.010(6) 0.004(5) 0.000(5)
C3 0.039(5) 0.064(7) 0.058(6) -0.004(5) -0.010(5) 0.002(5)
C4 0.042(6) 0.060(6) 0.047(6) -0.005(5) -0.005(4) 0.002(5)
C5 0.051(6) 0.066(7) 0.051(6) -0.012(5) 0.003(5) 0.002(5)
C6 0.044(6) 0.093(9) 0.068(7) -0.009(7) -0.006(6) 0.006(6)
C7 0.063(12) 0.11(2) 0.033(11) -0.007(11) 0.025(10) 0.005(14)
C7' 0.076(18) 0.059(15) 0.064(13) -0.004(12) 0.027(12) -0.025(13)
C9 0.037(7) 0.102(11) 0.136(14) -0.020(10) 0.017(8) 0.001(7)
C10 0.101(12) 0.082(10) 0.159(16) 0.012(11) -0.095(12) -0.026(9)
C11 0.100(7) 0.100(7) 0.099(7) 0.0001(16) 0.000 0.000
C14 0.097(14) 0.103(14) 0.049(9) -0.027(9) 0.000 0.000
C15 0.058 0.052 0.055 -0.006 0.000 0.000
C16 0.037(6) 0.056(6) 0.067(7) -0.008(5) -0.008(5) 0.017(5)
C20 0.052(6) 0.049(6) 0.068(7) -0.010(5) -0.009(5) 0.011(5)
C21 0.061(7) 0.043(6) 0.061(6) -0.005(5) -0.006(5) 0.005(5)
C22 0.067(7) 0.051(6) 0.064(7) -0.006(5) -0.013(6) -0.005(5)
C23 0.060(10) 0.054(9) 0.061(9) 0.000 -0.006(8) 0.000
C27 0.074(11) 0.048(9) 0.051(8) 0.000 -0.003(8) 0.000
C28 0.201(14) 0.231(14) 0.169(14) 0.000 -0.0003(16) 0.000
C29 0.134(9) 0.135(9) 0.134(9) 0.000 -0.0001(16) 0.000
C30 0.044(6) 0.088(9) 0.074(8) -0.021(7) 0.010(5) -0.008(6)
C32 0.17(4) 0.17(4) 0.061(19) 0.000 0.000 0.000
C8 0.102 0.091 0.135 -0.016 -0.072 -0.013
C40 0.058 0.052 0.055 0.000 0.000 0.000
C31 0.093(12) 0.21(3) 0.18(2) 0.000 0.000 0.000

loop_
_atom_type_symbol
_atom_type_description
_atom_type_scat_dispersion_real
_atom_type_scat_dispersion_imag
_atom_type_scat_source
C C 0.0033 0.0016 'International Tables Vol C Tables 4.2.6.8 and 6.1.1.4'
H H 0.0000 0.0000 'International Tables Vol C Tables 4.2.6.8 and 6.1.1.4'
Cu Cu 0.3201 1.2651 'International Tables Vol C Tables 4.2.6.8 and 6.1.1.4'
N N 0.0061 0.0033 'International Tables Vol C Tables 4.2.6.8 and 6.1.1.4'
O O 0.0106 0.0060 'International Tables Vol C Tables 4.2.6.8 and 6.1.1.4'

loop_
_geom_angle_atom_site_label_1
_geom_angle_atom_site_label_2
_geom_angle_atom_site_label_3
_geom_angle
_geom_angle_site_symmetry_1
_geom_angle_site_symmetry_3
O7 Cu1 O7 90.8(5) 24 .
O7 Cu1 O5 89.0(3) 24 24
O7 Cu1 O5 168.6(3) . 24
O7 Cu1 O5 168.6(3) 24 .
O7 Cu1 O5 89.0(3) . .
O5 Cu1 O5 89.0(5) 24 .
O7 Cu1 O19 96.5(4) 24 .
O7 Cu1 O19 96.5(4) . .
O5 Cu1 O19 94.9(5) 24 .
O5 Cu1 O19 94.9(5) . .
O7 Cu1 Cu2 85.6(2) 24 .
O7 Cu1 Cu2 85.6(2) . .
O5 Cu1 Cu2 83.0(2) 24 .
O5 Cu1 Cu2 83.0(2) . .
O19 Cu1 Cu2 177.0(6) . .
O6 Cu2 O6 89.5(5) 24 .
O6 Cu2 O8 168.8(3) 24 .
O6 Cu2 O8 88.4(3) . .
O6 Cu2 O8 88.4(3) 24 24
O6 Cu2 O8 168.8(3) . 24
O8 Cu2 O8 91.6(5) . 24
O6 Cu2 O20 95.4(4) 24 .
O6 Cu2 O20 95.4(4) . .
O8 Cu2 O20 95.8(4) . .
O8 Cu2 O20 95.8(4) 24 .
O6 Cu2 Cu1 85.3(2) 24 .
O6 Cu2 Cu1 85.3(2) . .
O8 Cu2 Cu1 83.5(2) . .
O8 Cu2 Cu1 83.5(2) 24 .
O20 Cu2 Cu1 179.0(6) . .
O2 Cu3 O2 89.0(5) 5 23
O2 Cu3 O2 89.9(5) 5 19
O2 Cu3 O2 168.7(5) 23 19
O2 Cu3 O2 168.7(5) 5 .
O2 Cu3 O2 89.9(5) 23 .
O2 Cu3 O2 89.0(5) 19 .
O2 Cu3 O21 95.7(2) 5 .
O2 Cu3 O21 95.7(2) 23 .
O2 Cu3 O21 95.7(2) 19 .
O2 Cu3 O21 95.7(2) . .
O2 Cu3 Cu4 84.3(2) 5 .
O2 Cu3 Cu4 84.3(2) 23 .
O2 Cu3 Cu4 84.3(2) 19 .
O2 Cu3 Cu4 84.3(2) . .
O21 Cu3 Cu4 180.0 . .
O1 Cu4 O1 168.3(4) . 5
O1 Cu4 O1 90.1(5) . 23
O1 Cu4 O1 88.7(5) 5 23
O1 Cu4 O1 88.7(5) . 19
O1 Cu4 O1 90.1(5) 5 19
O1 Cu4 O1 168.3(4) 23 19
O1 Cu4 O22 95.8(2) . .
O1 Cu4 O22 95.8(2) 5 .
O1 Cu4 O22 95.8(2) 23 .
O1 Cu4 O22 95.8(2) 19 .
O1 Cu4 Cu3 84.2(2) . .
O1 Cu4 Cu3 84.2(2) 5 .
O1 Cu4 Cu3 84.2(2) 23 .
O1 Cu4 Cu3 84.2(2) 19 .
O22 Cu4 Cu3 180.0 . .
C1 O1 Cu4 121.4(7) . .
C1 O2 Cu3 122.3(7) . .
C16 O5 Cu1 124.6(7) . .
C16 O6 Cu2 121.7(7) . .
C20 O7 Cu1 120.7(7) . .
C20 O8 Cu2 124.2(7) . .
C7' O15' O15' 174(2) . 16
C7' N1 C7 76.1(19) . .
C7' N1 C6 133(2) . .
C7 N1 C6 144.5(17) . .
C8 N2 C8 72(2) 23 .
C8 N2 C27 138.8(13) 23 .
C8 N2 C27 138.8(13) . .
C8 N2 H2A 49.8 23 .
C8 N2 H2A 110.5 . .
C27 N2 H2A 110.7 . .
O1 C1 O2 127.6(11) . .
O1 C1 C2 116.1(10) . .
O2 C1 C2 116.3(9) . .
C30 C2 C3 120.5(10) . .
C30 C2 C1 120.0(10) . .
C3 C2 C1 118.8(10) . .
C2 C3 C4 118.8(10) . .
C2 C3 H3A 120.6 . .
C4 C3 H3A 120.6 . .
C5 C4 C3 120.5(10) . .
C5 C4 C16 120.1(9) . .
C3 C4 C16 119.3(9) . .
C4 C5 C6 120.5(10) . .
C4 C5 H5A 119.8 . .
C6 C5 H5A 119.8 . .
C5 C6 C30 120.1(11) . .
C5 C6 N1 120.1(11) . .
C30 C6 N1 119.8(11) . .
N1 C7 O15 111(2) . .
N1 C7 C10 120.4(18) . .
O15 C7 C10 128(2) . .
N1 C7' O15' 117(3) . .
N1 C7' C10 113(2) . .
O15' C7' C10 128(3) . .
C14 C9 C10 119.8(13) . .
C14 C9 H9 120.1 . .
C10 C9 H9 120.1 . .
C11 C10 C9 120.7(16) . .
C11 C10 C7 100.5(18) . .
C9 C10 C7 138.3(18) . .
C11 C10 C7' 141.3(19) . .
C9 C10 C7' 95.1(16) . .
C7 C10 C7' 48.6(12) . .
C10 C11 C10 122(3) 21_655 .
C10 C11 H11 119.0 21_655 .
C10 C11 H11 119.0 . .
C9 C14 C9 116.6(16) 21_655 .
C9 C14 C15 121.6(8) 21_655 .
C9 C14 C15 121.6(8) . .
C14 C15 H15A 109.5 . .
C14 C15 H15B 109.5 . .
H15A C15 H15B 109.5 . .
C14 C15 H15C 109.5 . .
H15A C15 H15C 109.5 . .
H15B C15 H15C 109.5 . .
O5 C16 O6 125.2(10) . .
O5 C16 C4 116.9(9) . .
O6 C16 C4 117.8(9) . .
O8 C20 O7 125.8(10) . .
O8 C20 C21 116.5(10) . .
O7 C20 C21 117.6(9) . .
C23 C21 C22 119.7(11) . .
C23 C21 C20 120.3(10) . .
C22 C21 C20 120.0(9) . .
C27 C22 C21 118.9(11) . .
C27 C22 H22A 120.5 . .
C21 C22 H22A 120.5 . .
C21 C23 C21 121.7(15) . 23
C21 C23 H23 119.2 . .
C21 C23 H23 119.2 23 .
C22 C27 C22 120.9(14) 23 .
C22 C27 N2 119.5(7) 23 .
C22 C27 N2 119.5(7) . .
C29 C28 C31 121.6(12) . .
C29 C28 H28 119.2 . .
C31 C28 H28 119.2 . .
C28 C29 C32 121.2(13) . .
C28 C29 C8 107.6(16) . .
C32 C29 C8 122.1(18) . .
C28 C29 C8 107.6(16) . 23
C32 C29 C8 122.1(18) . 23
C8 C29 C8 61(2) . 23
C2 C30 C6 119.5(10) . .
C2 C30 H30A 120.2 . .
C6 C30 H30A 120.2 . .
C29 C32 C29 117.7(18) 19_556 .
C29 C32 H32 121.2 19_556 .
C29 C32 H32 121.2 . .
O13' C8 N2 112(2) . .
O13' C8 C29 140(2) . .
N2 C8 C29 107.0(18) . .
O13' C8 C8 145(2) . 23
N2 C8 C8 53.9(12) . 23
C29 C8 C8 59.3(10) . 23
C31 C40 H40A 109.5 . .
C31 C40 H40B 109.5 . .
H40A C40 H40B 109.5 . .
C31 C40 H40C 109.5 . .
H40A C40 H40C 109.5 . .
H40B C40 H40C 109.5 . .
C28 C31 C28 116.7(17) . 19_556
C28 C31 C40 121.6(9) . .
C28 C31 C40 121.6(9) 19_556 .

loop_
_geom_bond_atom_site_label_1
_geom_bond_atom_site_label_2
_geom_bond_distance
_geom_bond_site_symmetry_2
O13' C8 1.256(15) .
Cu1 O7 1.952(7) 24
Cu1 O7 1.952(7) .
Cu1 O5 1.956(7) 24
Cu1 O5 1.957(7) .
Cu1 O19 2.128(15) .
Cu1 Cu2 2.635(2) .
Cu2 O6 1.941(7) 24
Cu2 O6 1.942(7) .
Cu2 O8 1.946(7) .
Cu2 O8 1.946(7) 24
Cu2 O20 2.149(15) .
Cu3 O2 1.936(8) 5
Cu3 O2 1.936(8) 23
Cu3 O2 1.936(8) 19
Cu3 O2 1.936(8) .
Cu3 O21 2.143(16) .
Cu3 Cu4 2.644(3) .
Cu4 O1 1.964(8) .
Cu4 O1 1.964(8) 5
Cu4 O1 1.964(8) 23
Cu4 O1 1.964(8) 19
Cu4 O22 2.15(2) .
O1 C1 1.248(12) .
O2 C1 1.263(12) .
O5 C16 1.241(12) .
O6 C16 1.278(12) .
O7 C20 1.289(12) .
O8 C20 1.257(12) .
O15 C7 1.21(2) .
O15' C7' 1.24(3) .
O15' O15' 1.33(4) 16
N1 C7' 1.03(3) .
N1 C7 1.17(3) .
N1 C6 1.422(15) .
N2 C8 1.32(2) 23
N2 C8 1.32(2) .
N2 C27 1.41(2) .
N2 H2A 0.9001 .
C1 C2 1.522(15) .
C2 C30 1.386(15) .
C2 C3 1.395(14) .
C3 C4 1.400(14) .
C3 H3A 0.9300 .
C4 C5 1.370(14) .
C4 C16 1.498(14) .
C5 C6 1.381(15) .
C5 H5A 0.9300 .
C6 C30 1.392(16) .
C7 C10 1.53(3) .
C7' C10 1.75(3) .
C9 C14 1.366(16) .
C9 C10 1.40(2) .
C9 H9 0.9300 .
C10 C11 1.28(2) .
C11 C10 1.28(2) 21_655
C11 H11 0.9300 .
C14 C9 1.366(16) 21_655
C14 C15 1.474(13) .
C15 H15A 0.9600 .
C15 H15B 0.9600 .
C15 H15C 0.9600 .
C20 C21 1.498(15) .
C21 C23 1.371(13) .
C21 C22 1.398(15) .
C22 C27 1.394(13) .
C22 H22A 0.9300 .
C23 C21 1.371(13) 23
C23 H23 0.9300 .
C27 C22 1.394(13) 23
C28 C29 1.376(13) .
C28 C31 1.407(12) .
C28 H28 0.9300 .
C29 C32 1.398(12) .
C29 C8 1.53(2) .
C29 C8 1.53(2) 23
C30 H30A 0.9300 .
C32 C29 1.398(12) 19_556
C32 H32 0.9300 .
C8 C8 1.56(5) 23
C40 C31 1.465(14) .
C40 H40A 0.9600 .
C40 H40B 0.9600 .
C40 H40C 0.9600 .
C31 C28 1.407(12) 19_556

loop_
_geom_torsion_atom_site_label_1
_geom_torsion_atom_site_label_2
_geom_torsion_atom_site_label_3
_geom_torsion_atom_site_label_4
_geom_torsion
_geom_torsion_site_symmetry_1
_geom_torsion_site_symmetry_4
O7 Cu1 Cu2 O6 89.5(3) 24 24
O7 Cu1 Cu2 O6 -179.4(3) . 24
O5 Cu1 Cu2 O6 0.0(3) 24 24
O5 Cu1 Cu2 O6 -89.9(4) . 24
O19 Cu1 Cu2 O6 -44.9(2) . 24
O7 Cu1 Cu2 O6 179.4(3) 24 .
O7 Cu1 Cu2 O6 -89.5(3) . .
O5 Cu1 Cu2 O6 89.9(4) 24 .
O5 Cu1 Cu2 O6 0.0(3) . .
O19 Cu1 Cu2 O6 44.9(2) . .
O7 Cu1 Cu2 O8 -91.7(4) 24 .
O7 Cu1 Cu2 O8 -0.6(3) . .
O5 Cu1 Cu2 O8 178.8(3) 24 .
O5 Cu1 Cu2 O8 88.9(4) . .
O19 Cu1 Cu2 O8 133.8(3) . .
O7 Cu1 Cu2 O8 0.6(3) 24 24
O7 Cu1 Cu2 O8 91.7(4) . 24
O5 Cu1 Cu2 O8 -88.9(4) 24 24
O5 Cu1 Cu2 O8 -178.8(3) . 24
O19 Cu1 Cu2 O8 -133.8(3) . 24
O7 Cu1 Cu2 O20 -45.6(2) 24 .
O7 Cu1 Cu2 O20 45.6(2) . .
O5 Cu1 Cu2 O20 -135.1(2) 24 .
O5 Cu1 Cu2 O20 135.1(2) . .
O19 Cu1 Cu2 O20 180(3) . .
O2 Cu3 Cu4 O1 -179.9(4) 5 .
O2 Cu3 Cu4 O1 90.6(4) 23 .
O2 Cu3 Cu4 O1 -89.4(4) 19 .
O2 Cu3 Cu4 O1 0.1(4) . .
O21 Cu3 Cu4 O1 0.0 . .
O2 Cu3 Cu4 O1 0.1(4) 5 5
O2 Cu3 Cu4 O1 -89.4(4) 23 5
O2 Cu3 Cu4 O1 90.6(4) 19 5
O2 Cu3 Cu4 O1 -179.9(4) . 5
O21 Cu3 Cu4 O1 0.0 . 5
O2 Cu3 Cu4 O1 89.4(4) 5 23
O2 Cu3 Cu4 O1 -0.1(4) 23 23
O2 Cu3 Cu4 O1 179.9(4) 19 23
O2 Cu3 Cu4 O1 -90.6(4) . 23
O21 Cu3 Cu4 O1 0.0 . 23
O2 Cu3 Cu4 O1 -90.6(4) 5 19
O2 Cu3 Cu4 O1 179.9(4) 23 19
O2 Cu3 Cu4 O1 -0.1(4) 19 19
O2 Cu3 Cu4 O1 89.4(4) . 19
O21 Cu3 Cu4 O1 0.0 . 19
O2 Cu3 Cu4 O22 0.0 5 .
O2 Cu3 Cu4 O22 0.0 23 .
O2 Cu3 Cu4 O22 0.0 19 .
O2 Cu3 Cu4 O22 0.0 . .
O21 Cu3 Cu4 O22 0.0 . .
O1 Cu4 O1 C1 -2.5(9) 5 .
O1 Cu4 O1 C1 81.6(9) 23 .
O1 Cu4 O1 C1 -86.8(9) 19 .
O22 Cu4 O1 C1 177.5(9) . .
Cu3 Cu4 O1 C1 -2.5(9) . .
O2 Cu3 O2 C1 2.2(9) 5 .
O2 Cu3 O2 C1 -82.1(10) 23 .
O2 Cu3 O2 C1 86.6(10) 19 .
O21 Cu3 O2 C1 -177.8(9) . .
Cu4 Cu3 O2 C1 2.2(9) . .
O7 Cu1 O5 C16 -5(2) 24 .
O7 Cu1 O5 C16 83.6(9) . .
O5 Cu1 O5 C16 -85.2(9) 24 .
O19 Cu1 O5 C16 -180.0(9) . .
Cu2 Cu1 O5 C16 -2.1(9) . .
O6 Cu2 O6 C16 87.4(9) 24 .
O8 Cu2 O6 C16 -81.6(9) . .
O8 Cu2 O6 C16 8(2) 24 .
O20 Cu2 O6 C16 -177.3(9) . .
Cu1 Cu2 O6 C16 2.0(8) . .
O7 Cu1 O7 C20 88.4(9) 24 .
O5 Cu1 O7 C20 0(2) 24 .
O5 Cu1 O7 C20 -80.1(9) . .
O19 Cu1 O7 C20 -174.9(9) . .
Cu2 Cu1 O7 C20 2.9(8) . .
O6 Cu2 O8 C20 5(2) 24 .
O6 Cu2 O8 C20 83.9(9) . .
O8 Cu2 O8 C20 -84.9(10) 24 .
O20 Cu2 O8 C20 179.1(10) . .
Cu1 Cu2 O8 C20 -1.6(9) . .
Cu4 O1 C1 O2 5.4(18) . .
Cu4 O1 C1 C2 -175.4(7) . .
Cu3 O2 C1 O1 -5.2(18) . .
Cu3 O2 C1 C2 175.6(7) . .
O1 C1 C2 C30 -178.7(12) . .
O2 C1 C2 C30 0.5(17) . .
O1 C1 C2 C3 10.4(17) . .
O2 C1 C2 C3 -170.4(11) . .
C30 C2 C3 C4 2.8(18) . .
C1 C2 C3 C4 173.6(10) . .
C2 C3 C4 C5 -0.7(17) . .
C2 C3 C4 C16 -178.2(10) . .
C3 C4 C5 C6 -0.5(18) . .
C16 C4 C5 C6 176.9(11) . .
C4 C5 C6 C30 -0.4(19) . .
C4 C5 C6 N1 -179.5(13) . .
C7' N1 C6 C5 48(3) . .
C7 N1 C6 C5 -173(3) . .
C7' N1 C6 C30 -131(3) . .
C7 N1 C6 C30 8(4) . .
C7' N1 C7 O15 171(3) . .
C6 N1 C7 O15 21(5) . .
C7' N1 C7 C10 -14(3) . .
C6 N1 C7 C10 -165(2) . .
C7 N1 C7' O15' -156(3) . .
C6 N1 C7' O15' 1(5) . .
C7 N1 C7' C10 11(2) . .
C6 N1 C7' C10 168.4(15) . .
O15' O15' C7' N1 81(30) 16 .
O15' O15' C7' C10 -84(30) 16 .
C14 C9 C10 C11 5(3) . .
C14 C9 C10 C7 -164(2) . .
C14 C9 C10 C7' 169.9(19) . .
N1 C7 C10 C11 164(3) . .
O15 C7 C10 C11 -22(4) . .
N1 C7 C10 C9 -25(4) . .
O15 C7 C10 C9 149(3) . .
N1 C7 C10 C7' 11(2) . .
O15 C7 C10 C7' -176(4) . .
N1 C7' C10 C11 -56(4) . .
O15' C7' C10 C11 110(4) . .
N1 C7' C10 C9 146(2) . .
O15' C7' C10 C9 -48(3) . .
N1 C7' C10 C7 -11(2) . .
O15' C7' C10 C7 154(4) . .
C9 C10 C11 C10 -4(4) . 21_655
C7 C10 C11 C10 169(2) . 21_655
C7' C10 C11 C10 -159.0(18) . 21_655
C10 C9 C14 C9 -7(3) . 21_655
C10 C9 C14 C15 178.9(16) . .
Cu1 O5 C16 O6 4.5(16) . .
Cu1 O5 C16 C4 -176.6(7) . .
Cu2 O6 C16 O5 -4.4(16) . .
Cu2 O6 C16 C4 176.8(7) . .
C5 C4 C16 O5 0.1(16) . .
C3 C4 C16 O5 177.6(10) . .
C5 C4 C16 O6 179.0(10) . .
C3 C4 C16 O6 -3.5(15) . .
Cu2 O8 C20 O7 4.6(17) . .
Cu2 O8 C20 C21 -176.3(7) . .
Cu1 O7 C20 O8 -5.3(16) . .
Cu1 O7 C20 C21 175.6(7) . .
O8 C20 C21 C23 6.2(18) . .
O7 C20 C21 C23 -174.6(12) . .
O8 C20 C21 C22 -175.7(11) . .
O7 C20 C21 C22 3.5(17) . .
C23 C21 C22 C27 1(2) . .
C20 C21 C22 C27 -177.3(12) . .
C22 C21 C23 C21 -3(2) . 23
C20 C21 C23 C21 175.0(10) . 23
C21 C22 C27 C22 1(2) . 23
C21 C22 C27 N2 179.5(13) . .
C8 N2 C27 C22 26(4) 23 23
C8 N2 C27 C22 152(3) . 23
C8 N2 C27 C22 -152(3) 23 .
C8 N2 C27 C22 -26(4) . .
C31 C28 C29 C32 0.000(3) . .
C31 C28 C29 C8 147.7(12) . .
C31 C28 C29 C8 -147.7(12) . 23
C3 C2 C30 C6 -4(2) . .
C1 C2 C30 C6 -174.4(11) . .
C5 C6 C30 C2 2(2) . .
N1 C6 C30 C2 -178.4(13) . .
C28 C29 C32 C29 0.000(3) . 19_556
C8 C29 C32 C29 -143.0(12) . 19_556
C8 C29 C32 C29 143.0(12) 23 19_556
C8 N2 C8 O13' 143(2) 23 .
C27 N2 C8 O13' -4(5) . .
C8 N2 C8 C29 -28(3) 23 .
C27 N2 C8 C29 -174.3(18) . .
C27 N2 C8 C8 -146(4) . 23
C28 C29 C8 O13' -40(6) . .
C32 C29 C8 O13' 108(5) . .
C8 C29 C8 O13' -141(5) 23 .
C28 C29 C8 N2 127(2) . .
C32 C29 C8 N2 -86(3) . .
C8 C29 C8 N2 26(3) 23 .
C28 C29 C8 C8 100.9(12) . 23
C32 C29 C8 C8 -111.8(15) . 23
C29 C28 C31 C28 0.000(5) . 19_556
C29 C28 C31 C40 180.000(2) . .

loop_
_platon_squeeze_void_nr
_platon_squeeze_void_average_x
_platon_squeeze_void_average_y
_platon_squeeze_void_average_z
_platon_squeeze_void_volume
_platon_squeeze_void_count_electrons
_platon_squeeze_void_content
1 -0.019 -0.026 -0.011 12916 3826 ' '
